data_1540957
loop_
_publ_author_name
'Sheldrick, W.S.'
'Haeusler, H.J.'

_publ_section_title
;
 Zur Kenntnis von Alkalimetaselenoarseniten. Darstellung und
 Kristallstrukturen von M As Se2, M = K, Rb, Cs
;
_journal_name_full 'Zeitschrift fuer Anorganische und Allgemeine Chemie'
_journal_page_first 139
_journal_page_last 148
_journal_volume 561
_journal_year 1988
_chemical_formula_sum 'As Cs Se2'
_chemical_name_systematic 'Cs (As Se2)'
_space_group_IT_number 61
_symmetry_space_group_name_Hall '-P 2ac 2ab'
_symmetry_space_group_name_H-M 'P b c a'
_cell_angle_alpha 90
_cell_angle_beta 90
_cell_angle_gamma 90
_cell_formula_units_Z 8
_cell_length_a 6.755
_cell_length_b 9.689
_cell_length_c 16.645
_cell_volume 1089.402
_citation_journal_id_ASTM ZAACAB
_cod_data_source_file Sheldrick_ZAACAB_1988_112.cif
_cod_data_source_block As1Cs1Se2
_cod_original_formula_sum 'As1 Cs1 Se2'
_cod_database_code 1540957

loop_
_symmetry_equiv_pos_as_xyz
x,y,z
-x+1/2,-y,z+1/2
x+1/2,-y+1/2,-z
-x,y+1/2,-z+1/2
-x,-y,-z
x-1/2,y,-z-1/2
-x-1/2,y-1/2,z
x,-y-1/2,z-1/2

loop_
_atom_site_label
_atom_site_type_symbol
_atom_site_fract_x
_atom_site_fract_y
_atom_site_fract_z
_atom_site_occupancy
_atom_site_U_iso_or_equiv
Cs1 Cs+1 0.3597 0.1983 0.423 1 0.0
Se2 Se-2 0.4855 -0.1289 0.2926 1 0.0
Se1 Se-2 0.3611 0.0277 0.0823 1 0.0
As1 As+3 0.2634 0.0307 0.2149 1 0.0
